data_7017680
loop_
_publ_author_name
'Ali, Noorshida Mohd'
'Macleod, Voirrey L.'
'Jennison, Petter'
'Sazanovich, Igor V.'
'Hunter, Christopher A.'
'Weinstein, Julia A.'
'Ward, Michael D.'

_publ_section_title
;
 Luminescent cyanometallates based on phenylpyridine-Ir(iii) units:
 solvatochromism, metallochromism, and energy-transfer in Ir/Ln and Ir/Re
 complexes.
;
_journal_issue 8
_journal_name_full 'Dalton transactions (Cambridge, England : 2003)'
_journal_page_first 2408
_journal_page_last 2419
_journal_paper_doi 10.1039/c1dt11328c
_journal_volume 41
_journal_year 2012
_chemical_formula_sum 'C54 H64 Cl Ir2 La N8 O10'
_chemical_formula_weight 1543.89
_chemical_name_systematic
;
?
;
_space_group_IT_number 2
_symmetry_cell_setting triclinic
_symmetry_space_group_name_Hall '-P 1'
_symmetry_space_group_name_H-M 'P -1'
_atom_sites_solution_hydrogens geom
_atom_sites_solution_primary direct
_atom_sites_solution_secondary difmap
_audit_creation_method SHELXL-97
_cell_angle_alpha 64.1940(10)
_cell_angle_beta 88.939(2)
_cell_angle_gamma 81.078(2)
_cell_formula_units_Z 2
_cell_length_a 9.3521(3)
_cell_length_b 17.6711(5)
_cell_length_c 19.5092(6)
_cell_measurement_reflns_used 9939
_cell_measurement_temperature 100(2)
_cell_measurement_theta_max 27.59
_cell_measurement_theta_min 2.37
_cell_volume 2863.12(15)
_computing_cell_refinement 'Bruker SAINT'
_computing_data_collection 'Bruker APEX2'
_computing_data_reduction 'Bruker SAINT'
_computing_molecular_graphics 'Bruker SHELXTL'
_computing_publication_material 'Bruker SHELXTL'
_computing_structure_refinement 'SHELXL-97 (Sheldrick, 2008)'
_computing_structure_solution 'SHELXS-97 (Sheldrick, 2008)'
_diffrn_ambient_temperature 100(2)
_diffrn_measured_fraction_theta_full 0.991
_diffrn_measured_fraction_theta_max 0.991
_diffrn_measurement_device_type 'Bruker APEX-II CCD'
_diffrn_measurement_method '\f and \w scans'
_diffrn_radiation_monochromator graphite
_diffrn_radiation_source 'fine-focus sealed tube'
_diffrn_radiation_type MoK\a
_diffrn_radiation_wavelength 0.71073
_diffrn_reflns_av_R_equivalents 0.0293
_diffrn_reflns_av_sigmaI/netI 0.0294
_diffrn_reflns_limit_h_max 12
_diffrn_reflns_limit_h_min -12
_diffrn_reflns_limit_k_max 22
_diffrn_reflns_limit_k_min -23
_diffrn_reflns_limit_l_max 25
_diffrn_reflns_limit_l_min -25
_diffrn_reflns_number 46621
_diffrn_reflns_theta_full 27.62
_diffrn_reflns_theta_max 27.62
_diffrn_reflns_theta_min 2.32
_exptl_absorpt_coefficient_mu 5.478
_exptl_absorpt_correction_T_max 0.6104
_exptl_absorpt_correction_T_min 0.1376
_exptl_absorpt_correction_type multi-scan
_exptl_absorpt_process_details sadabs
_exptl_crystal_colour 'PALE YELLOW'
_exptl_crystal_density_diffrn 1.791
_exptl_crystal_density_method 'not measured'
_exptl_crystal_description BLOCK
_exptl_crystal_F_000 1504
_exptl_crystal_size_max 0.60
_exptl_crystal_size_mid 0.14
_exptl_crystal_size_min 0.10
_refine_diff_density_max 1.263
_refine_diff_density_min -0.967
_refine_diff_density_rms 0.123
_refine_ls_extinction_method none
_refine_ls_goodness_of_fit_ref 0.993
_refine_ls_hydrogen_treatment constr
_refine_ls_matrix_type full
_refine_ls_number_parameters 688
_refine_ls_number_reflns 13188
_refine_ls_number_restraints 12
_refine_ls_restrained_S_all 0.993
_refine_ls_R_factor_all 0.0276
_refine_ls_R_factor_gt 0.0233
_refine_ls_shift/su_max 0.003
_refine_ls_shift/su_mean 0.000
_refine_ls_structure_factor_coef Fsqd
_refine_ls_weighting_details 'calc w=1/[\s^2^(Fo^2^)+(0.0285P)^2^+5.7684P] where P=(Fo^2^+2Fc^2^)/3'
_refine_ls_weighting_scheme calc
_refine_ls_wR_factor_gt 0.0579
_refine_ls_wR_factor_ref 0.0602
_reflns_number_gt 11924
_reflns_number_total 13188
_reflns_threshold_expression >2sigma(I)
_cod_data_source_file c1dt11328c.txt
_cod_data_source_block imw1493p-1
_cod_original_sg_symbol_H-M P-1
_cod_database_code 7017680

loop_
_symmetry_equiv_pos_as_xyz
'x, y, z'
'-x, -y, -z'

loop_
_atom_site_label
_atom_site_type_symbol
_atom_site_fract_x
_atom_site_fract_y
_atom_site_fract_z
_atom_site_U_iso_or_equiv
_atom_site_adp_type
_atom_site_occupancy
_atom_site_symmetry_multiplicity
_atom_site_calc_flag
_atom_site_refinement_flags
_atom_site_disorder_assembly
_atom_site_disorder_group
Ir1 Ir 0.987510(12) 0.263718(7) 0.146108(7) 0.01636(4) Uani 1 1 d . . .
Ir2 Ir 0.650877(12) 0.745302(7) 0.352930(6) 0.01557(4) Uani 1 1 d . . .
La1 La 0.960208(18) 0.512798(11) 0.260402(10) 0.01694(4) Uani 1 1 d . . .
C1 C 1.0717(3) 0.3488(2) 0.05184(18) 0.0213(6) Uani 1 1 d . . .
C2 C 1.0005(3) 0.3358(2) 0.20294(18) 0.0203(6) Uani 1 1 d . . .
C3 C 0.7053(4) 0.3856(2) 0.1159(2) 0.0266(7) Uani 1 1 d . . .
H3 H 0.7531 0.4092 0.1427 0.032 Uiso 1 1 calc R . .
C4 C 0.5617(4) 0.4178(2) 0.0915(2) 0.0323(8) Uani 1 1 d . . .
H4 H 0.5108 0.4619 0.1023 0.039 Uiso 1 1 calc R . .
C5 C 0.4933(4) 0.3844(3) 0.0508(2) 0.0345(9) Uani 1 1 d . . .
H5 H 0.3942 0.4050 0.0339 0.041 Uiso 1 1 calc R . .
C6 C 0.5694(4) 0.3220(2) 0.0355(2) 0.0296(8) Uani 1 1 d . . .
H6 H 0.5239 0.3003 0.0063 0.035 Uiso 1 1 calc R . .
C7 C 0.7149(4) 0.2892(2) 0.06247(19) 0.0226(7) Uani 1 1 d . A .
C8 C 0.8069(4) 0.2206(2) 0.0517(2) 0.0251(7) Uani 1 1 d . A .
C9 C 0.7599(4) 0.1813(3) 0.0096(2) 0.0340(8) Uani 1 1 d . . .
H9 H 0.6639 0.1980 -0.0127 0.041 Uiso 1 1 calc R . .
C10 C 0.8533(5) 0.1186(3) 0.0009(2) 0.0394(10) Uani 1 1 d . . .
H10 H 0.8215 0.0909 -0.0268 0.047 Uiso 1 1 calc R . .
C11 C 0.9950(5) 0.0953(3) 0.0326(2) 0.0342(8) Uani 1 1 d . . .
H11 H 1.0602 0.0529 0.0253 0.041 Uiso 1 1 calc R . .
C12 C 1.0408(4) 0.1341(2) 0.0750(2) 0.0257(7) Uani 1 1 d . . .
H12 H 1.1371 0.1172 0.0969 0.031 Uiso 1 1 calc R . .
C13 C 0.9485(3) 0.1972(2) 0.08609(18) 0.0202(6) Uani 1 1 d . . .
C14 C 1.3100(3) 0.1993(2) 0.1610(2) 0.0236(7) Uani 1 1 d . . .
H14 H 1.3139 0.2507 0.1165 0.028 Uiso 1 1 calc R . .
C15 C 1.4359(4) 0.1412(2) 0.1906(2) 0.0300(8) Uani 1 1 d . . .
H15 H 1.5249 0.1526 0.1670 0.036 Uiso 1 1 calc R . .
C16 C 1.4305(4) 0.0666(2) 0.2549(2) 0.0322(8) Uani 1 1 d . . .
H16 H 1.5155 0.0253 0.2758 0.039 Uiso 1 1 calc R . .
C17 C 1.3000(4) 0.0524(2) 0.2888(2) 0.0295(8) Uani 1 1 d . . .
H17 H 1.2950 0.0013 0.3333 0.035 Uiso 1 1 calc R . .
C18 C 1.1756(4) 0.1131(2) 0.25772(19) 0.0225(7) Uani 1 1 d . A .
C19 C 1.0300(4) 0.1055(2) 0.28703(19) 0.0236(7) Uani 1 1 d . A .
C20 C 1.0010(4) 0.0374(2) 0.3549(2) 0.0328(8) Uani 1 1 d . . .
H20 H 1.0775 -0.0062 0.3852 0.039 Uiso 1 1 calc R . .
C21 C 0.8597(5) 0.0345(3) 0.3771(2) 0.0378(9) Uani 1 1 d . . .
H21 H 0.8388 -0.0112 0.4228 0.045 Uiso 1 1 calc R . .
C22 C 0.7489(4) 0.0980(3) 0.3326(2) 0.0346(9) Uani 1 1 d . . .
H22 H 0.6521 0.0952 0.3479 0.042 Uiso 1 1 calc R . .
C23 C 0.7771(4) 0.1654(2) 0.2664(2) 0.0285(7) Uani 1 1 d . . .
H23 H 0.6993 0.2084 0.2369 0.034 Uiso 1 1 calc R . .
C24 C 0.9186(3) 0.1715(2) 0.24169(18) 0.0208(6) Uani 1 1 d . . .
C25 C 0.7268(3) 0.6773(2) 0.29442(18) 0.0190(6) Uani 1 1 d . . .
C26 C 0.7790(3) 0.6586(2) 0.44607(19) 0.0206(6) Uani 1 1 d . . .
C27 C 0.4540(4) 0.6139(2) 0.3861(2) 0.0301(8) Uani 1 1 d . . .
H27 H 0.5135 0.5965 0.3539 0.036 Uiso 1 1 calc R . .
C28 C 0.3430(5) 0.5697(3) 0.4207(3) 0.0393(10) Uani 1 1 d . . .
H28 H 0.3264 0.5228 0.4120 0.047 Uiso 1 1 calc R . .
C29 C 0.2570(4) 0.5941(3) 0.4675(3) 0.0403(10) Uani 1 1 d . . .
H29 H 0.1817 0.5635 0.4927 0.048 Uiso 1 1 calc R . .
C30 C 0.2814(4) 0.6642(3) 0.4778(2) 0.0325(8) Uani 1 1 d . . .
H30 H 0.2213 0.6829 0.5091 0.039 Uiso 1 1 calc R . .
C31 C 0.3945(3) 0.7071(2) 0.44194(18) 0.0223(6) Uani 1 1 d . A .
C32 C 0.4333(3) 0.7805(2) 0.44956(18) 0.0218(6) Uani 1 1 d . A .
C33 C 0.3542(4) 0.8197(2) 0.4899(2) 0.0299(8) Uani 1 1 d . . .
H33 H 0.2699 0.7992 0.5142 0.036 Uiso 1 1 calc R . .
C34 C 0.3988(4) 0.8886(2) 0.4946(2) 0.0321(8) Uani 1 1 d . . .
H34 H 0.3445 0.9159 0.5216 0.039 Uiso 1 1 calc R . .
C35 C 0.5228(4) 0.9175(2) 0.4599(2) 0.0321(8) Uani 1 1 d . . .
H35 H 0.5539 0.9644 0.4635 0.038 Uiso 1 1 calc R . .
C36 C 0.6021(4) 0.8783(2) 0.4196(2) 0.0242(7) Uani 1 1 d . . .
H36 H 0.6874 0.8986 0.3967 0.029 Uiso 1 1 calc R . .
C37 C 0.5593(3) 0.8099(2) 0.41220(17) 0.0181(6) Uani 1 1 d . . .
C38 C 0.9373(4) 0.8092(2) 0.3403(2) 0.0269(7) Uani 1 1 d . . .
H38 H 0.9652 0.7592 0.3864 0.032 Uiso 1 1 calc R . .
C39 C 1.0350(4) 0.8647(3) 0.3087(2) 0.0328(8) Uani 1 1 d . . .
H39 H 1.1291 0.8526 0.3323 0.039 Uiso 1 1 calc R . .
C40 C 0.9940(4) 0.9377(3) 0.2426(2) 0.0366(9) Uani 1 1 d . . .
H40 H 1.0594 0.9770 0.2204 0.044 Uiso 1 1 calc R . .
C41 C 0.8577(4) 0.9536(2) 0.2088(2) 0.0319(8) Uani 1 1 d . . .
H41 H 0.8284 1.0040 0.1633 0.038 Uiso 1 1 calc R . .
C42 C 0.7623(4) 0.8950(2) 0.24201(19) 0.0233(7) Uani 1 1 d . A .
C43 C 0.6153(4) 0.9031(2) 0.21150(19) 0.0239(7) Uani 1 1 d . A .
C44 C 0.5553(4) 0.9701(2) 0.1426(2) 0.0335(8) Uani 1 1 d . . .
H44 H 0.6102 1.0131 0.1130 0.040 Uiso 1 1 calc R . .
C45 C 0.4156(5) 0.9736(3) 0.1176(2) 0.0403(10) Uani 1 1 d . . .
H45 H 0.3746 1.0186 0.0707 0.048 Uiso 1 1 calc R . .
C46 C 0.3366(4) 0.9113(3) 0.1614(2) 0.0382(9) Uani 1 1 d . . .
H46 H 0.2403 0.9141 0.1447 0.046 Uiso 1 1 calc R . .
C47 C 0.3962(4) 0.8441(3) 0.2297(2) 0.0302(8) Uani 1 1 d . . .
H47 H 0.3399 0.8016 0.2587 0.036 Uiso 1 1 calc R . .
C48 C 0.5375(3) 0.8381(2) 0.25649(18) 0.0212(6) Uani 1 1 d . . .
C4S C 0.6440(7) 0.7952(3) 0.0828(3) 0.0607(15) Uani 1 1 d . . .
H4S1 H 0.5664 0.8446 0.0617 0.091 Uiso 1 1 calc R . .
H4S2 H 0.7217 0.8033 0.0471 0.091 Uiso 1 1 calc R . .
H4S3 H 0.6825 0.7891 0.1316 0.091 Uiso 1 1 calc R . .
C2X C 1.2117(7) 0.5017(4) 0.1138(4) 0.0334(15) Uiso 0.79 1 d PD A 1
H2X1 H 1.2711 0.4632 0.1603 0.050 Uiso 0.79 1 calc PR A 1
H2X2 H 1.2686 0.5434 0.0790 0.050 Uiso 0.79 1 calc PR A 1
H2X3 H 1.1808 0.4688 0.0889 0.050 Uiso 0.79 1 calc PR A 1
C2Y C 1.181(3) 0.5108(15) 0.0975(13) 0.037(6) Uiso 0.21 1 d PD B 2
H2Y1 H 1.2401 0.4542 0.1234 0.055 Uiso 0.21 1 calc PR B 2
H2Y2 H 1.2354 0.5486 0.0570 0.055 Uiso 0.21 1 calc PR B 2
H2Y3 H 1.0914 0.5063 0.0753 0.055 Uiso 0.21 1 calc PR B 2
C3X C 1.0513(15) 0.7371(3) 0.1683(7) 0.074(3) Uiso 0.50 1 d PDU C 1
H3X1 H 1.0723 0.7562 0.1145 0.111 Uiso 0.50 1 calc PR C 1
H3X2 H 1.1114 0.7612 0.1918 0.111 Uiso 0.50 1 calc PR C 1
H3X3 H 0.9487 0.7562 0.1723 0.111 Uiso 0.50 1 calc PR C 1
C3Y C 1.0839(9) 0.7201(4) 0.2282(5) 0.0372(17) Uiso 0.50 1 d PDU D 2
H3Y1 H 0.9828 0.7481 0.2145 0.056 Uiso 0.50 1 calc PR D 2
H3Y2 H 1.1465 0.7542 0.1902 0.056 Uiso 0.50 1 calc PR D 2
H3Y3 H 1.1120 0.7146 0.2785 0.056 Uiso 0.50 1 calc PR D 2
C8S C 0.3682(7) 0.2474(4) 0.3338(4) 0.0692(16) Uani 1 1 d . . .
H6S1 H 0.4729 0.2413 0.3272 0.104 Uiso 1 1 calc R . .
H6S2 H 0.3165 0.2826 0.2840 0.104 Uiso 1 1 calc R . .
H6S3 H 0.3388 0.1911 0.3561 0.104 Uiso 1 1 calc R . .
C10X C 0.6690(15) 0.3858(7) 0.3071(12) 0.038(6) Uiso 0.28 1 d PDU E 1
H10A H 0.7435 0.3467 0.2974 0.056 Uiso 0.28 1 calc PR E 1
H10B H 0.5771 0.3910 0.2809 0.056 Uiso 0.28 1 calc PR E 1
H10C H 0.6565 0.3636 0.3621 0.056 Uiso 0.28 1 calc PR E 1
C10Y C 0.6541(7) 0.3905(3) 0.3181(5) 0.033(2) Uiso 0.72 1 d PDU F 2
H10D H 0.6035 0.3953 0.2725 0.050 Uiso 0.72 1 calc PR F 2
H10E H 0.5867 0.3802 0.3591 0.050 Uiso 0.72 1 calc PR F 2
H10F H 0.7353 0.3430 0.3344 0.050 Uiso 0.72 1 calc PR F 2
N1 N 1.1209(3) 0.3955(2) -0.00159(18) 0.0333(7) Uani 1 1 d . . .
N2 N 0.9937(3) 0.38004(19) 0.23292(17) 0.0270(6) Uani 1 1 d . . .
N3 N 0.7801(3) 0.32199(18) 0.10310(16) 0.0221(6) Uani 1 1 d . . .
N4 N 1.1821(3) 0.18558(17) 0.19303(16) 0.0196(5) Uani 1 1 d . . .
N5 N 0.7731(3) 0.63696(18) 0.26327(16) 0.0221(6) Uani 1 1 d . . .
N6 N 0.8550(3) 0.6094(2) 0.49729(17) 0.0297(7) Uani 1 1 d . . .
N7 N 0.4804(3) 0.68124(18) 0.39688(15) 0.0202(5) Uani 1 1 d . . .
N8 N 0.8032(3) 0.82371(17) 0.30781(16) 0.0201(5) Uani 1 1 d . . .
Cl1 Cl 0.42309(10) 0.58747(7) 0.21475(7) 0.0419(2) Uani 1 1 d . . .
O2X O 1.0872(4) 0.5451(2) 0.13281(19) 0.0283(7) Uiso 0.79 1 d PDU A 1
O2Y O 1.1461(15) 0.5451(8) 0.1517(7) 0.030(3) Uiso 0.21 1 d PDU B 2
O3X O 1.0826(6) 0.6462(3) 0.2069(3) 0.0218(12) Uiso 0.50 1 d PDU C 1
O3Y O 1.0993(7) 0.6374(4) 0.2303(4) 0.0354(16) Uiso 0.50 1 d PDU D 2
O4S O 0.5885(3) 0.72133(19) 0.09417(16) 0.0395(7) Uani 1 1 d . . .
O5S O 1.2262(3) 0.45778(17) 0.30285(18) 0.0369(6) Uani 1 1 d . A .
O6S O 0.9966(3) 0.53369(17) 0.38109(14) 0.0315(6) Uani 1 1 d . A .
O7S O 0.9866(3) 0.37284(16) 0.38569(14) 0.0293(5) Uani 1 1 d . A .
O8S O 0.3339(4) 0.2874(2) 0.3833(2) 0.0594(9) Uani 1 1 d . . .
O9S O 0.7900(4) 0.5739(2) 0.14321(16) 0.0520(9) Uani 1 1 d . A .
O10X O 0.7125(11) 0.4677(6) 0.2794(7) 0.025(2) Uiso 0.28 1 d PDU E 1
O10Y O 0.7079(4) 0.4679(2) 0.3011(3) 0.0270(10) Uiso 0.72 1 d PDU F 2
C11S C 0.9532(7) 0.8500(3) 0.5442(3) 0.0636(15) Uani 1 1 d D . .
H11A H 0.8601 0.8664 0.5620 0.095 Uiso 1 1 calc R . .
H11B H 0.9361 0.8327 0.5040 0.095 Uiso 1 1 calc R . .
H11C H 1.0055 0.8986 0.5239 0.095 Uiso 1 1 calc R . .
O11S O 1.0367(4) 0.7812(2) 0.60581(19) 0.0543(9) Uani 1 1 d D . .

loop_
_atom_site_aniso_label
_atom_site_aniso_U_11
_atom_site_aniso_U_22
_atom_site_aniso_U_33
_atom_site_aniso_U_23
_atom_site_aniso_U_13
_atom_site_aniso_U_12
Ir1 0.01608(6) 0.01850(6) 0.01699(6) -0.01019(5) 0.00079(4) -0.00242(4)
Ir2 0.01582(6) 0.01723(6) 0.01547(6) -0.00893(5) 0.00111(4) -0.00239(4)
La1 0.01776(8) 0.01861(9) 0.01658(8) -0.00991(7) 0.00253(6) -0.00242(6)
C1 0.0202(15) 0.0260(17) 0.0187(15) -0.0115(14) -0.0007(12) -0.0012(13)
C2 0.0208(15) 0.0203(16) 0.0198(15) -0.0091(13) 0.0014(12) -0.0023(12)
C3 0.0227(16) 0.0283(18) 0.0298(18) -0.0146(15) -0.0002(13) -0.0010(13)
C4 0.0251(17) 0.031(2) 0.037(2) -0.0136(17) 0.0003(15) 0.0041(14)
C5 0.0196(16) 0.037(2) 0.037(2) -0.0074(17) -0.0030(15) -0.0025(15)
C6 0.0227(16) 0.034(2) 0.0300(18) -0.0107(16) -0.0040(14) -0.0070(14)
C7 0.0227(15) 0.0235(16) 0.0202(15) -0.0070(13) 0.0002(12) -0.0078(13)
C8 0.0246(16) 0.0260(17) 0.0256(17) -0.0112(14) -0.0018(13) -0.0063(13)
C9 0.037(2) 0.035(2) 0.034(2) -0.0174(17) -0.0105(16) -0.0062(16)
C10 0.055(3) 0.037(2) 0.037(2) -0.0258(19) -0.0086(19) -0.0086(19)
C11 0.045(2) 0.032(2) 0.035(2) -0.0238(18) 0.0013(17) -0.0041(17)
C12 0.0306(17) 0.0256(17) 0.0230(16) -0.0126(14) 0.0014(13) -0.0050(14)
C13 0.0241(15) 0.0210(16) 0.0168(14) -0.0089(13) 0.0012(12) -0.0058(12)
C14 0.0207(15) 0.0237(17) 0.0277(17) -0.0122(14) 0.0017(13) -0.0044(13)
C15 0.0192(16) 0.034(2) 0.038(2) -0.0181(17) -0.0003(14) -0.0011(14)
C16 0.0265(17) 0.0299(19) 0.038(2) -0.0161(17) -0.0080(15) 0.0053(14)
C17 0.0347(19) 0.0206(17) 0.0282(18) -0.0077(15) -0.0053(15) 0.0017(14)
C18 0.0253(16) 0.0217(16) 0.0245(16) -0.0137(14) -0.0006(13) -0.0035(13)
C19 0.0308(17) 0.0236(17) 0.0195(16) -0.0114(14) 0.0053(13) -0.0080(14)
C20 0.044(2) 0.0254(19) 0.0251(18) -0.0064(15) 0.0025(16) -0.0085(16)
C21 0.049(2) 0.037(2) 0.030(2) -0.0123(18) 0.0135(17) -0.0217(19)
C22 0.035(2) 0.048(2) 0.0276(19) -0.0185(18) 0.0097(15) -0.0182(17)
C23 0.0267(17) 0.038(2) 0.0257(17) -0.0171(16) 0.0045(14) -0.0090(15)
C24 0.0250(16) 0.0259(17) 0.0179(15) -0.0140(13) 0.0029(12) -0.0089(13)
C25 0.0152(13) 0.0226(16) 0.0185(15) -0.0086(13) -0.0016(11) -0.0019(12)
C26 0.0220(15) 0.0217(16) 0.0221(16) -0.0133(14) 0.0009(12) -0.0037(12)
C27 0.0318(18) 0.035(2) 0.0345(19) -0.0224(17) 0.0093(15) -0.0148(15)
C28 0.044(2) 0.045(2) 0.045(2) -0.029(2) 0.0115(18) -0.0271(19)
C29 0.035(2) 0.054(3) 0.046(2) -0.029(2) 0.0166(18) -0.0276(19)
C30 0.0293(18) 0.046(2) 0.0323(19) -0.0232(18) 0.0119(15) -0.0155(16)
C31 0.0209(15) 0.0277(17) 0.0185(15) -0.0102(14) 0.0025(12) -0.0047(13)
C32 0.0218(15) 0.0260(17) 0.0196(15) -0.0119(14) 0.0035(12) -0.0038(13)
C33 0.0291(18) 0.037(2) 0.0271(18) -0.0177(16) 0.0091(14) -0.0045(15)
C34 0.041(2) 0.032(2) 0.0292(19) -0.0207(17) 0.0068(16) 0.0020(16)
C35 0.043(2) 0.0277(19) 0.0318(19) -0.0193(16) 0.0041(16) -0.0052(16)
C36 0.0266(16) 0.0245(17) 0.0242(16) -0.0130(14) 0.0038(13) -0.0047(13)
C37 0.0184(14) 0.0206(15) 0.0143(14) -0.0077(12) 0.0003(11) -0.0002(12)
C38 0.0234(16) 0.0297(19) 0.0314(18) -0.0165(16) 0.0032(14) -0.0056(14)
C39 0.0236(17) 0.038(2) 0.043(2) -0.0216(19) 0.0055(15) -0.0121(15)
C40 0.036(2) 0.038(2) 0.045(2) -0.023(2) 0.0176(17) -0.0199(17)
C41 0.041(2) 0.0261(19) 0.0298(19) -0.0115(16) 0.0096(16) -0.0117(16)
C42 0.0288(17) 0.0197(16) 0.0244(16) -0.0125(14) 0.0077(13) -0.0043(13)
C43 0.0273(16) 0.0210(16) 0.0220(16) -0.0092(14) 0.0029(13) -0.0001(13)
C44 0.041(2) 0.0243(19) 0.0277(19) -0.0064(15) 0.0007(16) -0.0002(15)
C45 0.046(2) 0.034(2) 0.0268(19) -0.0061(17) -0.0076(17) 0.0117(18)
C46 0.0292(19) 0.049(3) 0.029(2) -0.0154(19) -0.0077(15) 0.0087(17)
C47 0.0262(17) 0.038(2) 0.0231(17) -0.0118(16) -0.0035(14) -0.0014(15)
C48 0.0222(15) 0.0226(16) 0.0200(15) -0.0122(13) 0.0013(12) 0.0018(12)
C4S 0.095(4) 0.046(3) 0.038(3) -0.012(2) -0.011(3) -0.022(3)
C8S 0.067(4) 0.057(3) 0.083(4) -0.035(3) -0.014(3) 0.007(3)
N1 0.0329(16) 0.0366(18) 0.0268(16) -0.0103(14) 0.0052(13) -0.0072(14)
N2 0.0310(15) 0.0259(15) 0.0267(15) -0.0144(13) 0.0018(12) -0.0036(12)
N3 0.0170(12) 0.0232(14) 0.0255(14) -0.0106(12) -0.0004(11) -0.0015(10)
N4 0.0184(12) 0.0188(13) 0.0228(13) -0.0107(11) -0.0014(10) -0.0015(10)
N5 0.0213(13) 0.0252(15) 0.0221(14) -0.0134(12) 0.0008(11) -0.0009(11)
N6 0.0309(16) 0.0312(17) 0.0250(15) -0.0115(13) -0.0042(12) -0.0015(13)
N7 0.0205(13) 0.0231(14) 0.0194(13) -0.0105(11) 0.0015(10) -0.0068(11)
N8 0.0198(13) 0.0210(14) 0.0225(13) -0.0121(11) 0.0034(10) -0.0042(10)
Cl1 0.0237(4) 0.0440(6) 0.0532(6) -0.0148(5) 0.0014(4) -0.0121(4)
O4S 0.0374(15) 0.0452(17) 0.0354(15) -0.0166(14) -0.0017(12) -0.0084(13)
O5S 0.0197(12) 0.0290(14) 0.0587(19) -0.0160(14) 0.0055(12) -0.0045(10)
O6S 0.0352(14) 0.0355(14) 0.0269(13) -0.0199(12) -0.0088(11) 0.0054(11)
O7S 0.0341(13) 0.0326(14) 0.0238(12) -0.0127(11) 0.0019(10) -0.0121(11)
O8S 0.069(2) 0.0401(19) 0.061(2) -0.0191(17) -0.0185(19) 0.0052(16)
O9S 0.059(2) 0.065(2) 0.0258(14) -0.0261(15) -0.0106(14) 0.0271(16)
C11S 0.083(4) 0.050(3) 0.051(3) -0.017(3) -0.014(3) -0.006(3)
O11S 0.075(2) 0.0385(18) 0.0443(18) -0.0132(15) -0.0080(17) -0.0095(16)

loop_
_atom_type_symbol
_atom_type_description
_atom_type_scat_dispersion_real
_atom_type_scat_dispersion_imag
_atom_type_scat_source
C C 0.0033 0.0016 'International Tables Vol C Tables 4.2.6.8 and 6.1.1.4'
H H 0.0000 0.0000 'International Tables Vol C Tables 4.2.6.8 and 6.1.1.4'
N N 0.0061 0.0033 'International Tables Vol C Tables 4.2.6.8 and 6.1.1.4'
Cl Cl 0.1484 0.1585 'International Tables Vol C Tables 4.2.6.8 and 6.1.1.4'
La La -0.2871 2.4523 'International Tables Vol C Tables 4.2.6.8 and 6.1.1.4'
Ir Ir -1.4442 7.9887 'International Tables Vol C Tables 4.2.6.8 and 6.1.1.4'
O O 0.0106 0.0060 'International Tables Vol C Tables 4.2.6.8 and 6.1.1.4'

loop_
_geom_angle_atom_site_label_1
_geom_angle_atom_site_label_2
_geom_angle_atom_site_label_3
_geom_angle
C2 Ir1 C1 91.77(13)
C2 Ir1 C24 90.09(12)
C1 Ir1 C24 175.22(13)
C2 Ir1 N3 93.13(12)
C1 Ir1 N3 91.13(12)
C24 Ir1 N3 93.17(12)
C2 Ir1 C13 173.13(13)
C1 Ir1 C13 89.43(13)
C24 Ir1 C13 89.25(12)
N3 Ir1 C13 80.08(12)
C2 Ir1 N4 94.22(11)
C1 Ir1 N4 95.65(12)
C24 Ir1 N4 79.81(12)
N3 Ir1 N4 169.83(11)
C13 Ir1 N4 92.39(12)
C25 Ir2 C26 89.52(12)
C25 Ir2 C37 175.37(12)
C26 Ir2 C37 91.78(12)
C25 Ir2 C48 90.40(12)
C26 Ir2 C48 174.92(13)
C37 Ir2 C48 88.70(12)
C25 Ir2 N7 95.75(12)
C26 Ir2 N7 89.32(12)
C37 Ir2 N7 79.83(12)
C48 Ir2 N7 95.74(12)
C25 Ir2 N8 90.42(12)
C26 Ir2 N8 95.27(12)
C37 Ir2 N8 93.88(12)
C48 Ir2 N8 79.66(12)
N7 Ir2 N8 172.34(11)
O9S La1 O10X 63.7(3)
O9S La1 O5S 141.51(10)
O10X La1 O5S 142.5(2)
O9S La1 O3X 91.17(16)
O10X La1 O3X 141.7(3)
O5S La1 O3X 75.00(14)
O9S La1 O3Y 100.44(18)
O10X La1 O3Y 145.0(3)
O5S La1 O3Y 69.42(16)
O3X La1 O3Y 9.71(17)
O9S La1 O6S 138.99(9)
O10X La1 O6S 101.0(3)
O5S La1 O6S 74.19(9)
O3X La1 O6S 78.80(15)
O3Y La1 O6S 69.88(17)
O9S La1 O7S 133.09(11)
O10X La1 O7S 74.0(2)
O5S La1 O7S 70.09(8)
O3X La1 O7S 135.69(14)
O3Y La1 O7S 126.26(17)
O6S La1 O7S 66.19(8)
O9S La1 N2 82.03(10)
O10X La1 N2 76.1(3)
O5S La1 N2 81.06(9)
O3X La1 N2 131.40(14)
O3Y La1 N2 135.16(16)
O6S La1 N2 133.58(9)
O7S La1 N2 68.65(9)
O9S La1 O10Y 71.17(13)
O10X La1 O10Y 9.3(3)
O5S La1 O10Y 139.27(11)
O3X La1 O10Y 140.47(15)
O3Y La1 O10Y 141.41(16)
O6S La1 O10Y 91.62(12)
O7S La1 O10Y 69.26(11)
N2 La1 O10Y 82.18(11)
O9S La1 N5 71.32(9)
O10X La1 N5 71.7(2)
O5S La1 N5 133.89(9)
O3X La1 N5 73.01(13)
O3Y La1 N5 73.71(15)
O6S La1 N5 67.71(8)
O7S La1 N5 114.21(9)
N2 La1 N5 144.81(9)
O10Y La1 N5 67.90(11)
O9S La1 O2X 65.21(11)
O10X La1 O2X 121.1(3)
O5S La1 O2X 76.53(10)
O3X La1 O2X 63.91(15)
O3Y La1 O2X 71.04(17)
O6S La1 O2X 137.27(10)
O7S La1 O2X 129.58(9)
N2 La1 O2X 69.72(10)
O10Y La1 O2X 130.37(13)
N5 La1 O2X 116.19(10)
O9S La1 O2Y 79.0(3)
O10X La1 O2Y 135.4(4)
O5S La1 O2Y 63.4(3)
O3X La1 O2Y 56.2(3)
O3Y La1 O2Y 61.6(3)
O6S La1 O2Y 123.6(3)
O7S La1 O2Y 124.3(3)
N2 La1 O2Y 75.3(3)
O10Y La1 O2Y 144.7(3)
N5 La1 O2Y 119.7(3)
O2X La1 O2Y 14.6(3)
N1 C1 Ir1 178.6(3)
N2 C2 Ir1 173.2(3)
N3 C3 C4 122.4(3)
N3 C3 H3 118.8
C4 C3 H3 118.8
C3 C4 C5 118.6(4)
C3 C4 H4 120.7
C5 C4 H4 120.7
C6 C5 C4 119.4(3)
C6 C5 H5 120.3
C4 C5 H5 120.3
C5 C6 C7 120.6(3)
C5 C6 H6 119.7
C7 C6 H6 119.7
N3 C7 C6 119.3(3)
N3 C7 C8 114.9(3)
C6 C7 C8 125.8(3)
C9 C8 C13 121.8(3)
C9 C8 C7 122.8(3)
C13 C8 C7 115.4(3)
C10 C9 C8 119.4(3)
C10 C9 H9 120.3
C8 C9 H9 120.3
C9 C10 C11 120.2(3)
C9 C10 H10 119.9
C11 C10 H10 119.9
C12 C11 C10 120.0(4)
C12 C11 H11 120.0
C10 C11 H11 120.0
C11 C12 C13 121.4(3)
C11 C12 H12 119.3
C13 C12 H12 119.3
C12 C13 C8 117.0(3)
C12 C13 Ir1 129.3(2)
C8 C13 Ir1 113.6(2)
N4 C14 C15 122.2(3)
N4 C14 H14 118.9
C15 C14 H14 118.9
C16 C15 C14 119.0(3)
C16 C15 H15 120.5
C14 C15 H15 120.5
C15 C16 C17 119.2(3)
C15 C16 H16 120.4
C17 C16 H16 120.4
C16 C17 C18 120.2(3)
C16 C17 H17 119.9
C18 C17 H17 119.9
N4 C18 C17 119.9(3)
N4 C18 C19 114.2(3)
C17 C18 C19 125.8(3)
C20 C19 C24 121.4(3)
C20 C19 C18 123.3(3)
C24 C19 C18 115.3(3)
C21 C20 C19 119.3(4)
C21 C20 H20 120.4
C19 C20 H20 120.4
C22 C21 C20 120.1(4)
C22 C21 H21 120.0
C20 C21 H21 120.0
C23 C22 C21 120.8(4)
C23 C22 H22 119.6
C21 C22 H22 119.6
C22 C23 C24 121.3(4)
C22 C23 H23 119.4
C24 C23 H23 119.4
C23 C24 C19 117.2(3)
C23 C24 Ir1 128.6(3)
C19 C24 Ir1 114.2(2)
N5 C25 Ir2 177.7(3)
N6 C26 Ir2 177.8(3)
N7 C27 C28 121.9(4)
N7 C27 H27 119.0
C28 C27 H27 119.0
C29 C28 C27 119.5(4)
C29 C28 H28 120.3
C27 C28 H28 120.3
C28 C29 C30 119.0(4)
C28 C29 H29 120.5
C30 C29 H29 120.5
C29 C30 C31 119.7(4)
C29 C30 H30 120.1
C31 C30 H30 120.1
N7 C31 C30 120.6(3)
N7 C31 C32 114.5(3)
C30 C31 C32 124.9(3)
C33 C32 C37 121.5(3)
C33 C32 C31 123.5(3)
C37 C32 C31 115.0(3)
C34 C33 C32 119.9(3)
C34 C33 H33 120.1
C32 C33 H33 120.1
C35 C34 C33 119.8(3)
C35 C34 H34 120.1
C33 C34 H34 120.1
C34 C35 C36 120.4(3)
C34 C35 H35 119.8
C36 C35 H35 119.8
C35 C36 C37 121.7(3)
C35 C36 H36 119.2
C37 C36 H36 119.2
C36 C37 C32 116.8(3)
C36 C37 Ir2 129.1(2)
C32 C37 Ir2 114.1(2)
N8 C38 C39 122.2(3)
N8 C38 H38 118.9
C39 C38 H38 118.9
C40 C39 C38 119.0(3)
C40 C39 H39 120.5
C38 C39 H39 120.5
C39 C40 C41 119.6(3)
C39 C40 H40 120.2
C41 C40 H40 120.2
C40 C41 C42 119.7(4)
C40 C41 H41 120.1
C42 C41 H41 120.1
N8 C42 C41 120.2(3)
N8 C42 C43 114.4(3)
C41 C42 C43 125.5(3)
C44 C43 C48 121.6(3)
C44 C43 C42 123.2(3)
C48 C43 C42 115.2(3)
C45 C44 C43 119.8(4)
C45 C44 H44 120.1
C43 C44 H44 120.1
C46 C45 C44 119.5(4)
C46 C45 H45 120.2
C44 C45 H45 120.2
C45 C46 C47 120.9(4)
C45 C46 H46 119.6
C47 C46 H46 119.6
C46 C47 C48 121.3(4)
C46 C47 H47 119.4
C48 C47 H47 119.4
C47 C48 C43 116.9(3)
C47 C48 Ir2 128.8(3)
C43 C48 Ir2 114.3(2)
O4S C4S H4S1 109.5
O4S C4S H4S2 109.5
H4S1 C4S H4S2 109.5
O4S C4S H4S3 109.5
H4S1 C4S H4S3 109.5
H4S2 C4S H4S3 109.5
O2Y C2Y H2Y1 109.5
O2Y C2Y H2Y2 109.5
H2Y1 C2Y H2Y2 109.5
O2Y C2Y H2Y3 109.5
H2Y1 C2Y H2Y3 109.5
H2Y2 C2Y H2Y3 109.5
O3Y C3Y H3Y1 109.5
O3Y C3Y H3Y2 109.5
H3Y1 C3Y H3Y2 109.5
O3Y C3Y H3Y3 109.5
H3Y1 C3Y H3Y3 109.5
H3Y2 C3Y H3Y3 109.5
O8S C8S H6S1 109.5
O8S C8S H6S2 109.5
H6S1 C8S H6S2 109.5
O8S C8S H6S3 109.5
H6S1 C8S H6S3 109.5
H6S2 C8S H6S3 109.5
O10Y C10Y H10D 109.5
O10Y C10Y H10E 109.5
H10D C10Y H10E 109.5
O10Y C10Y H10F 109.5
H10D C10Y H10F 109.5
H10E C10Y H10F 109.5
C2 N2 La1 163.5(3)
C3 N3 C7 119.7(3)
C3 N3 Ir1 124.4(2)
C7 N3 Ir1 115.9(2)
C14 N4 C18 119.5(3)
C14 N4 Ir1 124.1(2)
C18 N4 Ir1 116.2(2)
C25 N5 La1 149.4(2)
C27 N7 C31 119.2(3)
C27 N7 Ir2 124.1(2)
C31 N7 Ir2 116.6(2)
C38 N8 C42 119.3(3)
C38 N8 Ir2 124.2(2)
C42 N8 Ir2 116.4(2)
C2X O2X La1 132.4(3)
C2Y O2Y La1 132.7(13)
C3X O3X La1 142.2(6)
C3Y O3Y La1 141.8(5)
C10X O10X La1 131.9(8)
C10Y O10Y La1 131.9(4)
O11S C11S H11A 109.5
O11S C11S H11B 109.5
H11A C11S H11B 109.5
O11S C11S H11C 109.5
H11A C11S H11C 109.5
H11B C11S H11C 109.5

loop_
_geom_bond_atom_site_label_1
_geom_bond_atom_site_label_2
_geom_bond_distance
Ir1 C2 2.037(3)
Ir1 C1 2.042(3)
Ir1 C24 2.045(3)
Ir1 N3 2.053(3)
Ir1 C13 2.057(3)
Ir1 N4 2.059(3)
Ir2 C25 2.037(3)
Ir2 C26 2.043(3)
Ir2 C37 2.045(3)
Ir2 C48 2.049(3)
Ir2 N7 2.055(3)
Ir2 N8 2.056(3)
La1 O9S 2.526(3)
La1 O10X 2.535(10)
La1 O5S 2.538(3)
La1 O3X 2.571(5)
La1 O3Y 2.573(6)
La1 O6S 2.573(2)
La1 O7S 2.593(3)
La1 N2 2.598(3)
La1 O10Y 2.606(4)
La1 N5 2.606(3)
La1 O2X 2.607(3)
La1 O2Y 2.639(12)
C1 N1 1.153(5)
C2 N2 1.157(4)
C3 N3 1.345(4)
C3 C4 1.380(5)
C3 H3 0.9500
C4 C5 1.390(6)
C4 H4 0.9500
C5 C6 1.361(6)
C5 H5 0.9500
C6 C7 1.407(5)
C6 H6 0.9500
C7 N3 1.365(4)
C7 C8 1.465(5)
C8 C9 1.398(5)
C8 C13 1.412(4)
C9 C10 1.371(6)
C9 H9 0.9500
C10 C11 1.396(6)
C10 H10 0.9500
C11 C12 1.392(5)
C11 H11 0.9500
C12 C13 1.392(5)
C12 H12 0.9500
C14 N4 1.346(4)
C14 C15 1.381(5)
C14 H14 0.9500
C15 C16 1.376(6)
C15 H15 0.9500
C16 C17 1.382(5)
C16 H16 0.9500
C17 C18 1.393(5)
C17 H17 0.9500
C18 N4 1.361(4)
C18 C19 1.470(5)
C19 C20 1.405(5)
C19 C24 1.409(5)
C20 C21 1.385(6)
C20 H20 0.9500
C21 C22 1.381(6)
C21 H21 0.9500
C22 C23 1.380(5)
C22 H22 0.9500
C23 C24 1.404(5)
C23 H23 0.9500
C25 N5 1.157(4)
C26 N6 1.157(4)
C27 N7 1.353(4)
C27 C28 1.382(5)
C27 H27 0.9500
C28 C29 1.370(6)
C28 H28 0.9500
C29 C30 1.390(6)
C29 H29 0.9500
C30 C31 1.393(5)
C30 H30 0.9500
C31 N7 1.355(4)
C31 C32 1.467(5)
C32 C33 1.393(5)
C32 C37 1.420(4)
C33 C34 1.387(5)
C33 H33 0.9500
C34 C35 1.385(6)
C34 H34 0.9500
C35 C36 1.393(5)
C35 H35 0.9500
C36 C37 1.396(4)
C36 H36 0.9500
C38 N8 1.352(4)
C38 C39 1.381(5)
C38 H38 0.9500
C39 C40 1.375(6)
C39 H39 0.9500
C40 C41 1.377(6)
C40 H40 0.9500
C41 C42 1.404(5)
C41 H41 0.9500
C42 N8 1.357(4)
C42 C43 1.470(5)
C43 C44 1.400(5)
C43 C48 1.406(5)
C44 C45 1.386(6)
C44 H44 0.9500
C45 C46 1.377(6)
C45 H45 0.9500
C46 C47 1.393(5)
C46 H46 0.9500
C47 C48 1.402(5)
C47 H47 0.9500
C4S O4S 1.406(6)
C4S H4S1 0.9800
C4S H4S2 0.9800
C4S H4S3 0.9800
C2X O2X 1.426(6)
C2X H2X1 0.9800
C2X H2X2 0.9800
C2X H2X3 0.9800
C2Y O2Y 1.441(16)
C2Y H2Y1 0.9800
C2Y H2Y2 0.9800
C2Y H2Y3 0.9800
C3X O3X 1.4286(10)
C3X H3X1 0.9800
C3X H3X2 0.9800
C3X H3X3 0.9800
C3Y O3Y 1.4281(10)
C3Y H3Y1 0.9800
C3Y H3Y2 0.9800
C3Y H3Y3 0.9800
C8S O8S 1.431(7)
C8S H6S1 0.9800
C8S H6S2 0.9800
C8S H6S3 0.9800
C10X O10X 1.4300(2)
C10X H10A 0.9800
C10X H10B 0.9800
C10X H10C 0.9800
C10Y O10Y 1.4300(2)
C10Y H10D 0.9800
C10Y H10E 0.9800
C10Y H10F 0.9800
C11S O11S 1.415(6)
C11S H11A 0.9800
C11S H11B 0.9800
C11S H11C 0.9800

loop_
_geom_torsion_atom_site_label_1
_geom_torsion_atom_site_label_2
_geom_torsion_atom_site_label_3
_geom_torsion_atom_site_label_4
_geom_torsion
C2 Ir1 C1 N1 140(13)
C24 Ir1 C1 N1 28(14)
N3 Ir1 C1 N1 -127(13)
C13 Ir1 C1 N1 -46(13)
N4 Ir1 C1 N1 46(13)
C1 Ir1 C2 N2 96(3)
C24 Ir1 C2 N2 -88(3)
N3 Ir1 C2 N2 5(3)
C13 Ir1 C2 N2 -4(3)
N4 Ir1 C2 N2 -168(3)
N3 C3 C4 C5 -1.5(6)
C3 C4 C5 C6 -0.7(6)
C4 C5 C6 C7 2.0(6)
C5 C6 C7 N3 -1.3(5)
C5 C6 C7 C8 178.2(4)
N3 C7 C8 C9 -178.0(3)
C6 C7 C8 C9 2.5(6)
N3 C7 C8 C13 1.2(4)
C6 C7 C8 C13 -178.3(3)
C13 C8 C9 C10 -0.3(6)
C7 C8 C9 C10 178.8(4)
C8 C9 C10 C11 -1.2(7)
C9 C10 C11 C12 1.7(7)
C10 C11 C12 C13 -0.8(6)
C11 C12 C13 C8 -0.6(5)
C11 C12 C13 Ir1 179.6(3)
C9 C8 C13 C12 1.2(5)
C7 C8 C13 C12 -178.0(3)
C9 C8 C13 Ir1 -178.9(3)
C7 C8 C13 Ir1 1.9(4)
C2 Ir1 C13 C12 -174.3(9)
C1 Ir1 C13 C12 85.6(3)
C24 Ir1 C13 C12 -89.8(3)
N3 Ir1 C13 C12 176.9(3)
N4 Ir1 C13 C12 -10.0(3)
C2 Ir1 C13 C8 5.9(12)
C1 Ir1 C13 C8 -94.2(3)
C24 Ir1 C13 C8 90.4(3)
N3 Ir1 C13 C8 -2.9(2)
N4 Ir1 C13 C8 170.2(2)
N4 C14 C15 C16 0.2(5)
C14 C15 C16 C17 -1.0(6)
C15 C16 C17 C18 0.3(6)
C16 C17 C18 N4 1.4(5)
C16 C17 C18 C19 178.9(3)
N4 C18 C19 C20 -177.2(3)
C17 C18 C19 C20 5.1(5)
N4 C18 C19 C24 3.6(4)
C17 C18 C19 C24 -174.1(3)
C24 C19 C20 C21 0.9(5)
C18 C19 C20 C21 -178.3(3)
C19 C20 C21 C22 0.1(6)
C20 C21 C22 C23 -0.7(6)
C21 C22 C23 C24 0.3(6)
C22 C23 C24 C19 0.6(5)
C22 C23 C24 Ir1 179.5(3)
C20 C19 C24 C23 -1.2(5)
C18 C19 C24 C23 178.1(3)
C20 C19 C24 Ir1 179.7(3)
C18 C19 C24 Ir1 -1.0(4)
C2 Ir1 C24 C23 85.8(3)
C1 Ir1 C24 C23 -161.4(13)
N3 Ir1 C24 C23 -7.3(3)
C13 Ir1 C24 C23 -87.4(3)
N4 Ir1 C24 C23 -179.9(3)
C2 Ir1 C24 C19 -95.3(2)
C1 Ir1 C24 C19 17.6(15)
N3 Ir1 C24 C19 171.6(2)
C13 Ir1 C24 C19 91.6(2)
N4 Ir1 C24 C19 -1.0(2)
C26 Ir2 C25 N5 -6(7)
C37 Ir2 C25 N5 -112(7)
C48 Ir2 C25 N5 169(7)
N7 Ir2 C25 N5 -95(7)
N8 Ir2 C25 N5 90(7)
C25 Ir2 C26 N6 40(8)
C37 Ir2 C26 N6 -145(8)
C48 Ir2 C26 N6 -49(8)
N7 Ir2 C26 N6 136(8)
N8 Ir2 C26 N6 -50(8)
N7 C27 C28 C29 -0.3(7)
C27 C28 C29 C30 1.5(7)
C28 C29 C30 C31 -1.6(7)
C29 C30 C31 N7 0.3(6)
C29 C30 C31 C32 -178.6(4)
N7 C31 C32 C33 176.5(3)
C30 C31 C32 C33 -4.5(6)
N7 C31 C32 C37 -3.4(4)
C30 C31 C32 C37 175.6(3)
C37 C32 C33 C34 -0.4(5)
C31 C32 C33 C34 179.7(3)
C32 C33 C34 C35 -0.8(6)
C33 C34 C35 C36 0.6(6)
C34 C35 C36 C37 0.7(6)
C35 C36 C37 C32 -1.8(5)
C35 C36 C37 Ir2 177.1(3)
C33 C32 C37 C36 1.7(5)
C31 C32 C37 C36 -178.4(3)
C33 C32 C37 Ir2 -177.4(3)
C31 C32 C37 Ir2 2.5(4)
C25 Ir2 C37 C36 -162.4(14)
C26 Ir2 C37 C36 91.3(3)
C48 Ir2 C37 C36 -83.7(3)
N7 Ir2 C37 C36 -179.8(3)
N8 Ir2 C37 C36 -4.2(3)
C25 Ir2 C37 C32 16.5(16)
C26 Ir2 C37 C32 -89.8(2)
C48 Ir2 C37 C32 95.2(2)
N7 Ir2 C37 C32 -0.8(2)
N8 Ir2 C37 C32 174.8(2)
N8 C38 C39 C40 1.0(6)
C38 C39 C40 C41 -0.8(6)
C39 C40 C41 C42 -0.3(6)
C40 C41 C42 N8 1.2(5)
C40 C41 C42 C43 -178.9(3)
N8 C42 C43 C44 -177.2(3)
C41 C42 C43 C44 2.8(6)
N8 C42 C43 C48 2.6(4)
C41 C42 C43 C48 -177.4(3)
C48 C43 C44 C45 0.4(6)
C42 C43 C44 C45 -179.8(4)
C43 C44 C45 C46 0.6(6)
C44 C45 C46 C47 -1.1(7)
C45 C46 C47 C48 0.6(6)
C46 C47 C48 C43 0.4(5)
C46 C47 C48 Ir2 -178.5(3)
C44 C43 C48 C47 -0.9(5)
C42 C43 C48 C47 179.3(3)
C44 C43 C48 Ir2 178.2(3)
C42 C43 C48 Ir2 -1.6(4)
C25 Ir2 C48 C47 88.9(3)
C26 Ir2 C48 C47 178(10)
C37 Ir2 C48 C47 -86.5(3)
N7 Ir2 C48 C47 -6.9(3)
N8 Ir2 C48 C47 179.3(3)
C25 Ir2 C48 C43 -90.0(3)
C26 Ir2 C48 C43 -1.0(15)
C37 Ir2 C48 C43 94.5(3)
N7 Ir2 C48 C43 174.2(2)
N8 Ir2 C48 C43 0.3(2)
Ir1 C2 N2 La1 -60(3)
O9S La1 N2 C2 28.3(9)
O10X La1 N2 C2 93.0(10)
O5S La1 N2 C2 -117.0(9)
O3X La1 N2 C2 -56.2(10)
O3Y La1 N2 C2 -68.5(10)
O6S La1 N2 C2 -175.0(9)
O7S La1 N2 C2 171.0(10)
O10Y La1 N2 C2 100.2(9)
N5 La1 N2 C2 68.8(10)
O2X La1 N2 C2 -38.2(9)
O2Y La1 N2 C2 -52.4(10)
C4 C3 N3 C7 2.2(5)
C4 C3 N3 Ir1 -174.1(3)
C6 C7 N3 C3 -0.9(5)
C8 C7 N3 C3 179.6(3)
C6 C7 N3 Ir1 175.8(3)
C8 C7 N3 Ir1 -3.7(4)
C2 Ir1 N3 C3 1.2(3)
C1 Ir1 N3 C3 -90.6(3)
C24 Ir1 N3 C3 91.5(3)
C13 Ir1 N3 C3 -179.9(3)
N4 Ir1 N3 C3 137.4(6)
C2 Ir1 N3 C7 -175.3(2)
C1 Ir1 N3 C7 92.9(2)
C24 Ir1 N3 C7 -85.0(2)
C13 Ir1 N3 C7 3.7(2)
N4 Ir1 N3 C7 -39.0(7)
C15 C14 N4 C18 1.4(5)
C15 C14 N4 Ir1 -173.8(3)
C17 C18 N4 C14 -2.2(5)
C19 C18 N4 C14 -180.0(3)
C17 C18 N4 Ir1 173.4(2)
C19 C18 N4 Ir1 -4.4(3)
C2 Ir1 N4 C14 -92.3(3)
C1 Ir1 N4 C14 -0.1(3)
C24 Ir1 N4 C14 178.4(3)
N3 Ir1 N4 C14 131.5(6)
C13 Ir1 N4 C14 89.6(3)
C2 Ir1 N4 C18 92.4(2)
C1 Ir1 N4 C18 -175.4(2)
C24 Ir1 N4 C18 3.1(2)
N3 Ir1 N4 C18 -43.8(7)
C13 Ir1 N4 C18 -85.8(2)
Ir2 C25 N5 La1 -4(7)
O9S La1 N5 C25 176.5(5)
O10X La1 N5 C25 108.9(6)
O5S La1 N5 C25 -38.3(5)
O3X La1 N5 C25 -86.3(5)
O3Y La1 N5 C25 -76.2(5)
O6S La1 N5 C25 -1.7(5)
O7S La1 N5 C25 46.8(5)
N2 La1 N5 C25 133.6(5)
O10Y La1 N5 C25 99.8(5)
O2X La1 N5 C25 -134.8(5)
O2Y La1 N5 C25 -118.7(6)
C28 C27 N7 C31 -1.0(6)
C28 C27 N7 Ir2 176.0(3)
C30 C31 N7 C27 0.9(5)
C32 C31 N7 C27 179.9(3)
C30 C31 N7 Ir2 -176.3(3)
C32 C31 N7 Ir2 2.7(4)
C25 Ir2 N7 C27 3.2(3)
C26 Ir2 N7 C27 -86.2(3)
C37 Ir2 N7 C27 -178.2(3)
C48 Ir2 N7 C27 94.2(3)
N8 Ir2 N7 C27 146.8(7)
C25 Ir2 N7 C31 -179.7(2)
C26 Ir2 N7 C31 90.8(2)
C37 Ir2 N7 C31 -1.1(2)
C48 Ir2 N7 C31 -88.7(2)
N8 Ir2 N7 C31 -36.1(9)
C39 C38 N8 C42 -0.1(5)
C39 C38 N8 Ir2 -178.6(3)
C41 C42 N8 C38 -1.0(5)
C43 C42 N8 C38 179.0(3)
C41 C42 N8 Ir2 177.6(3)
C43 C42 N8 Ir2 -2.3(4)
C25 Ir2 N8 C38 -90.0(3)
C26 Ir2 N8 C38 -0.4(3)
C37 Ir2 N8 C38 91.7(3)
C48 Ir2 N8 C38 179.7(3)
N7 Ir2 N8 C38 126.2(7)
C25 Ir2 N8 C42 91.5(2)
C26 Ir2 N8 C42 -179.0(2)
C37 Ir2 N8 C42 -86.8(2)
C48 Ir2 N8 C42 1.1(2)
N7 Ir2 N8 C42 -52.3(9)
O9S La1 O2X C2X -142.5(5)
O10X La1 O2X C2X -110.6(5)
O5S La1 O2X C2X 33.2(4)
O3X La1 O2X C2X 112.9(5)
O3Y La1 O2X C2X 105.8(5)
O6S La1 O2X C2X 81.0(5)
O7S La1 O2X C2X -16.1(5)
N2 La1 O2X C2X -52.1(4)
O10Y La1 O2X C2X -111.8(4)
N5 La1 O2X C2X 165.8(4)
O2Y La1 O2X C2X 58.1(12)
O9S La1 O2Y C2Y -65.3(18)
O10X La1 O2Y C2Y -32.5(19)
O5S La1 O2Y C2Y 106.5(18)
O3X La1 O2Y C2Y -164.2(19)
O3Y La1 O2Y C2Y -173.6(19)
O6S La1 O2Y C2Y 152.2(17)
O7S La1 O2Y C2Y 69.9(18)
N2 La1 O2Y C2Y 19.3(17)
O10Y La1 O2Y C2Y -33(2)
N5 La1 O2Y C2Y -126.1(17)
O2X La1 O2Y C2Y -46.3(17)
O9S La1 O3X C3X 43.0(11)
O10X La1 O3X C3X -3.4(13)
O5S La1 O3X C3X -173.4(11)
O3Y La1 O3X C3X -119.7(19)
O6S La1 O3X C3X -96.9(11)
O7S La1 O3X C3X -134.6(11)
N2 La1 O3X C3X 123.4(11)
O10Y La1 O3X C3X -18.2(12)
N5 La1 O3X C3X -27.0(11)
O2X La1 O3X C3X 104.5(11)
O2Y La1 O3X C3X 118.9(12)
O9S La1 O3Y C3Y 75.1(9)
O10X La1 O3Y C3Y 16.7(12)
O5S La1 O3Y C3Y -143.5(9)
O3X La1 O3Y C3Y 92.7(16)
O6S La1 O3Y C3Y -63.4(9)
O7S La1 O3Y C3Y -100.1(9)
N2 La1 O3Y C3Y 164.3(8)
O10Y La1 O3Y C3Y 2.3(11)
N5 La1 O3Y C3Y 8.3(8)
O2X La1 O3Y C3Y 134.2(9)
O2Y La1 O3Y C3Y 146.5(10)
O9S La1 O10X C10X 120.9(16)
O5S La1 O10X C10X -21.3(17)
O3X La1 O10X C10X 174.7(14)
O3Y La1 O10X C10X -170.0(14)
O6S La1 O10X C10X -99.5(15)
O7S La1 O10X C10X -38.4(15)
N2 La1 O10X C10X 33.0(15)
O10Y La1 O10X C10X -97(2)
N5 La1 O10X C10X -161.4(16)
O2X La1 O10X C10X 88.5(15)
O2Y La1 O10X C10X 84.5(16)
O9S La1 O10Y C10Y 99.8(5)
O10X La1 O10Y C10Y 64.4(18)
O5S La1 O10Y C10Y -50.8(6)
O3X La1 O10Y C10Y 167.5(5)
O3Y La1 O10Y C10Y -177.1(5)
O6S La1 O10Y C10Y -118.2(5)
O7S La1 O10Y C10Y -54.4(5)
N2 La1 O10Y C10Y 15.6(5)
N5 La1 O10Y C10Y 176.7(6)
O2X La1 O10Y C10Y 70.5(6)
O2Y La1 O10Y C10Y 66.0(7)
